data_4343946
loop_
_publ_author_name
'Zalkin, A.'
'Ward, D.L.'
'Biagioni, R.N.'
'Templeton, D.H.'
'Bartlett, N.'

_publ_section_title
;
 Crystal structure of (Xe F)(+) (As F6)(-)
;
_journal_name_full 'Inorganic Chemistry'
_journal_page_first 1318
_journal_page_last 1322
_journal_volume 17
_journal_year 1978
_chemical_formula_sum 'As F7 Xe'
_chemical_name_systematic 'Xe F As F6'
_space_group_IT_number 14
_symmetry_space_group_name_Hall '-P 2yn'
_symmetry_space_group_name_H-M 'P 1 21/n 1'
_cell_angle_alpha 90
_cell_angle_beta 99.97
_cell_angle_gamma 90
_cell_formula_units_Z 4
_cell_length_a 6.308
_cell_length_b 6.275
_cell_length_c 16.023
_cell_volume 624.656
_citation_journal_id_ASTM INOCAJ
_cod_data_source_file Zalkin_INOCAJ_1978_364.cif
_cod_data_source_block As1F7Xe1
_cod_original_cell_volume 624.6558
_cod_original_sg_symbol_Hall '-P 2ybc (x-z,y,z)'
_cod_original_formula_sum 'As1 F7 Xe1'
_cod_database_code 4343946

loop_
_symmetry_equiv_pos_as_xyz
x,y,z
-x+1/2,y+1/2,-z+1/2
-x,-y,-z
x-1/2,-y-1/2,z-1/2

loop_
_atom_site_label
_atom_site_type_symbol
_atom_site_fract_x
_atom_site_fract_y
_atom_site_fract_z
_atom_site_occupancy
_atom_site_U_iso_or_equiv
F5 F-1 0.2512 0.0141 0.4127 1 0.0
F1 F-1 0.495 0.2815 0.3763 1 0.0
F6 F-1 0.3466 0.322 0.5013 1 0.0
As1 As+5 0.23792 0.27638 0.39041 1 0.0
F7 F-1 0.1843 0.1334 0.726 1 0.0
F2 F-1 0.2308 0.5447 0.3816 1 0.0
F3 F-1 0.1413 0.2335 0.2889 1 0.0
Xe1 Xe+2 0.25918 0.21684 0.62266 1 0.0
F4 F-1 -0.0092 0.2721 0.4177 1 0.0
